data_4503979
loop_
_publ_author_name
'Chen, Huan-Ching'
'Hu, Hui-Ling'
'Chan, Zhi-Kai'
'Yeh, Chun-Wei'
'Jia, Hsi-Wei'
'Wu, Chi-Phi'
'Chen, Jhy-Der'
'Wang, Ju-Chun'

_publ_section_title
;
 Ag(I) Complexes Containing FlexibleN,N&#x2018;-Di(2-pyridyl)adipoamide
 Ligands:&#x00A0; Syntheses, Structures, and Ligand Conformations
;
_journal_issue 4
_journal_name_full 'Crystal Growth &amp; Design'
_journal_page_first 698
_journal_paper_doi 10.1021/cg060619y
_journal_volume 7
_journal_year 2007
_chemical_formula_sum 'C18 H21 Ag Cl N5 O6'
_chemical_formula_weight 546.72
_chemical_name_systematic
; 
 ? 
;
_space_group_IT_number 1
_symmetry_cell_setting triclinic
_symmetry_space_group_name_Hall 'P 1'
_symmetry_space_group_name_H-M 'P 1'
_atom_sites_solution_hydrogens geom
_atom_sites_solution_primary direct
_atom_sites_solution_secondary difmap
_audit_creation_method SHELXL-97
_cell_angle_alpha 111.169(10)
_cell_angle_beta 93.351(13)
_cell_angle_gamma 93.971(13)
_cell_formula_units_Z 2
_cell_length_a 9.8733(19)
_cell_length_b 10.3078(18)
_cell_length_c 11.5645(14)
_cell_measurement_reflns_used 962
_cell_measurement_temperature 295(2)
_cell_measurement_theta_max 25.07
_cell_measurement_theta_min 2.82
_cell_volume 1090.5(3)
_computing_cell_refinement 'Bruker SMART'
_computing_data_collection 'Bruker SMART'
_computing_data_reduction 'Bruker SAINT'
_computing_molecular_graphics 'Bruker SHELXTL'
_computing_publication_material 'Bruker SHELXTL'
_computing_structure_refinement 'SHELXL-97 (Sheldrick, 1997)'
_computing_structure_solution 'SHELXS-97 (Sheldrick, 1990)'
_diffrn_ambient_temperature 295(2)
_diffrn_measured_fraction_theta_full 0.992
_diffrn_measured_fraction_theta_max 0.992
_diffrn_measurement_device_type 'CCD area detector'
_diffrn_measurement_method 'phi and omega scans'
_diffrn_radiation_monochromator graphite
_diffrn_radiation_source 'fine-focus sealed tube'
_diffrn_radiation_type MoK\a
_diffrn_radiation_wavelength 0.71073
_diffrn_reflns_av_R_equivalents 0.0212
_diffrn_reflns_av_sigmaI/netI 0.0220
_diffrn_reflns_limit_h_max 11
_diffrn_reflns_limit_h_min -11
_diffrn_reflns_limit_k_max 12
_diffrn_reflns_limit_k_min -12
_diffrn_reflns_limit_l_max 13
_diffrn_reflns_limit_l_min -13
_diffrn_reflns_number 10548
_diffrn_reflns_theta_full 25.17
_diffrn_reflns_theta_max 25.17
_diffrn_reflns_theta_min 2.13
_exptl_absorpt_coefficient_mu 1.091
_exptl_absorpt_correction_T_max 0.8893
_exptl_absorpt_correction_T_min 0.7081
_exptl_absorpt_correction_type empirical
_exptl_crystal_colour yellow
_exptl_crystal_density_diffrn 1.665
_exptl_crystal_density_meas 0
_exptl_crystal_density_method 'not measured'
_exptl_crystal_description plate
_exptl_crystal_F_000 552
_exptl_crystal_size_max 0.4
_exptl_crystal_size_mid 0.2
_exptl_crystal_size_min 0.1
_refine_diff_density_max 0.934
_refine_diff_density_min -0.417
_refine_diff_density_rms 0.074
_refine_ls_extinction_method none
_refine_ls_goodness_of_fit_ref 1.049
_refine_ls_hydrogen_treatment constr
_refine_ls_matrix_type full
_refine_ls_number_parameters 559
_refine_ls_number_reflns 7588
_refine_ls_number_restraints 4
_refine_ls_restrained_S_all 1.048
_refine_ls_R_factor_all 0.0473
_refine_ls_R_factor_gt 0.0370
_refine_ls_shift/su_max 0.001
_refine_ls_shift/su_mean 0.000
_refine_ls_structure_factor_coef Fsqd
_refine_ls_weighting_details 'calc w=1/[\s^2^(Fo^2^)+(0.0681P)^2^+0.7104P] where P=(Fo^2^+2Fc^2^)/3'
_refine_ls_weighting_scheme calc
_refine_ls_wR_factor_gt 0.1057
_refine_ls_wR_factor_ref 0.1158
_reflns_number_gt 6279
_reflns_number_total 7588
_reflns_threshold_expression >2sigma(I)
_cod_data_source_file cg060619ysi20061229_020634.cif
_cod_data_source_block 6
_cod_depositor_comments
;
The following automatic conversions were performed:

'_symmetry_cell_setting' value 'Triclinic' changed to 'triclinic'
according to /home/saulius/struct/CIF-dictionaries/cif_core.dic
dictionary named 'cif_core.dic' version 2.4.1 from 2010-06-29.

Automatic conversion script
Id: cif_fix_values 1715 2011-07-08 13:25:40Z adriana 
;
_cod_original_sg_symbol_H-M P1
_cod_database_code 4503979

loop_
_symmetry_equiv_pos_as_xyz
'x, y, z'

loop_
_atom_site_label
_atom_site_type_symbol
_atom_site_fract_x
_atom_site_fract_y
_atom_site_fract_z
_atom_site_U_iso_or_equiv
_atom_site_adp_type
_atom_site_occupancy
_atom_site_symmetry_multiplicity
_atom_site_calc_flag
_atom_site_refinement_flags
Ag1 Ag 0.50044(3) 0.58313(3) 0.48791(3) 0.05541(17) Uani 1 1 d .
Ag2 Ag 1.01250(3) 0.57285(3) -0.52050(3) 0.05320(16) Uani 1 1 d .
O1 O 0.8867(5) 0.4452(6) 0.2124(5) 0.0626(15) Uani 1 1 d .
O2 O 0.6287(4) 0.7118(5) -0.2435(4) 0.0507(13) Uani 1 1 d .
O3 O 1.3926(4) 0.4653(6) -0.7736(5) 0.0595(15) Uani 1 1 d .
O4 O 1.1219(5) 0.6919(6) -1.2550(4) 0.0600(16) Uani 1 1 d .
N1 N 0.6387(5) 0.4236(5) 0.4699(5) 0.0412(14) Uani 1 1 d .
N2 N 0.6771(5) 0.4203(5) 0.2729(5) 0.0444(14) Uani 1 1 d .
H2 H 0.5924 0.4280 0.2574 0.053 Uiso 1 1 calc R
N3 N 0.8410(5) 0.7267(6) -0.3065(4) 0.0415(14) Uani 1 1 d .
H3A H 0.9248 0.7137 -0.2939 0.050 Uiso 1 1 calc R
N4 N 0.8800(6) 0.7269(6) -0.5006(5) 0.0444(15) Uani 1 1 d .
N5 N 1.1516(5) 0.4163(6) -0.5373(5) 0.0457(15) Uani 1 1 d .
N6 N 1.1846(5) 0.4078(6) -0.7370(5) 0.0436(14) Uani 1 1 d .
H6A H 1.0993 0.4091 -0.7557 0.052 Uiso 1 1 calc R
N7 N 1.3395(5) 0.7434(6) -1.2949(5) 0.0430(14) Uani 1 1 d .
H7N H 1.4245 0.7393 -1.2771 0.052 Uiso 1 1 calc R
N8 N 1.3698(6) 0.7411(6) -1.4906(5) 0.0423(15) Uani 1 1 d .
C1 C 0.6561(7) 0.3797(6) 0.5587(6) 0.0429(16) Uani 1 1 d .
H1A H 0.6024 0.4081 0.6252 0.052 Uiso 1 1 calc R
C2 C 0.7611(9) 0.2841(8) 0.5569(8) 0.073(2) Uani 1 1 d .
H2B H 0.7833 0.2582 0.6243 0.087 Uiso 1 1 calc R
C3 C 0.8204(8) 0.2384(7) 0.4538(8) 0.063(2) Uani 1 1 d .
H3B H 0.8806 0.1704 0.4434 0.075 Uiso 1 1 calc R
C4 C 0.7975(8) 0.2855(8) 0.3658(8) 0.065(2) Uani 1 1 d .
H4A H 0.8496 0.2556 0.2983 0.078 Uiso 1 1 calc R
C5 C 0.7059(5) 0.3730(7) 0.3636(6) 0.0418(17) Uani 1 1 d .
C6 C 0.7615(6) 0.4563(6) 0.2045(5) 0.0406(16) Uani 1 1 d .
C7 C 0.6955(7) 0.5172(7) 0.1165(6) 0.0490(17) Uani 1 1 d .
H7A H 0.6613 0.6045 0.1654 0.059 Uiso 1 1 calc R
H7B H 0.6180 0.4535 0.0687 0.059 Uiso 1 1 calc R
C8 C 0.7943(6) 0.5456(7) 0.0224(5) 0.0423(16) Uani 1 1 d .
H8B H 0.8722 0.6093 0.0693 0.051 Uiso 1 1 calc R
H8C H 0.8277 0.4585 -0.0281 0.051 Uiso 1 1 calc R
C9 C 0.7216(7) 0.6082(8) -0.0626(7) 0.0525(19) Uani 1 1 d .
H9A H 0.6511 0.5396 -0.1173 0.063 Uiso 1 1 calc R
H9B H 0.6781 0.6886 -0.0123 0.063 Uiso 1 1 calc R
C10 C 0.8137(6) 0.6496(8) -0.1354(6) 0.0497(19) Uani 1 1 d .
H10A H 0.8629 0.5706 -0.1792 0.060 Uiso 1 1 calc R
H10B H 0.8798 0.7230 -0.0800 0.060 Uiso 1 1 calc R
C11 C 0.7476(6) 0.7011(7) -0.2286(6) 0.0427(17) Uani 1 1 d .
C12 C 0.8042(7) 0.7746(6) -0.4087(6) 0.0378(16) Uani 1 1 d .
C13 C 0.7047(6) 0.8721(6) -0.3941(7) 0.0433(16) Uani 1 1 d .
H13A H 0.6600 0.9071 -0.3222 0.052 Uiso 1 1 calc R
C14 C 0.6790(8) 0.9126(8) -0.5021(8) 0.0577(19) Uani 1 1 d .
H14A H 0.6087 0.9664 -0.5074 0.069 Uiso 1 1 calc R
C15 C 0.7681(8) 0.8646(8) -0.5985(6) 0.0534(18) Uani 1 1 d .
H15A H 0.7628 0.8979 -0.6632 0.064 Uiso 1 1 calc R
C16 C 0.8537(10) 0.7788(10) -0.5997(8) 0.071(3) Uani 1 1 d .
H16A H 0.9032 0.7469 -0.6688 0.085 Uiso 1 1 calc R
C17 C 1.1688(6) 0.3727(6) -0.4464(5) 0.0406(14) Uani 1 1 d .
H17A H 1.1160 0.4016 -0.3793 0.049 Uiso 1 1 calc R
C18 C 1.2718(9) 0.2781(8) -0.4505(9) 0.071(2) Uani 1 1 d .
H18A H 1.2960 0.2536 -0.3827 0.085 Uiso 1 1 calc R
C19 C 1.3294(8) 0.2284(8) -0.5559(9) 0.064(2) Uani 1 1 d .
H19A H 1.3885 0.1596 -0.5654 0.077 Uiso 1 1 calc R
C20 C 1.3069(8) 0.2713(8) -0.6452(7) 0.060(2) Uani 1 1 d .
H20A H 1.3573 0.2389 -0.7138 0.072 Uiso 1 1 calc R
C21 C 1.2144(6) 0.3607(7) -0.6454(6) 0.0408(17) Uani 1 1 d .
C22 C 1.2671(6) 0.4515(7) -0.8012(6) 0.0472(18) Uani 1 1 d .
C23 C 1.1957(8) 0.4843(10) -0.9076(8) 0.096(3) Uani 1 1 d .
H23A H 1.1215 0.5402 -0.8758 0.115 Uiso 1 1 calc R
H23B H 1.1565 0.3972 -0.9715 0.115 Uiso 1 1 calc R
C24 C 1.2899(7) 0.5626(8) -0.9674(6) 0.0524(18) Uani 1 1 d .
H24A H 1.3218 0.6537 -0.9054 0.063 Uiso 1 1 calc R
H24B H 1.3689 0.5114 -0.9913 0.063 Uiso 1 1 calc R
C25 C 1.2251(8) 0.5826(9) -1.0789(6) 0.0517(19) Uani 1 1 d .
H25A H 1.2158 0.4939 -1.1487 0.062 Uiso 1 1 calc R
H25B H 1.1344 0.6108 -1.0622 0.062 Uiso 1 1 calc R
C26 C 1.3002(7) 0.6839(8) -1.1128(6) 0.0564(18) Uani 1 1 d .
H26A H 1.3914 0.6560 -1.1271 0.068 Uiso 1 1 calc R
H26B H 1.3085 0.7722 -1.0427 0.068 Uiso 1 1 calc R
C27 C 1.2419(7) 0.7079(8) -1.2258(6) 0.0439(18) Uani 1 1 d .
C28 C 1.2974(7) 0.7878(6) -1.3978(6) 0.0389(17) Uani 1 1 d .
C29 C 1.1990(6) 0.8854(7) -1.3802(8) 0.0487(18) Uani 1 1 d .
H29A H 1.1574 0.9210 -1.3066 0.058 Uiso 1 1 calc R
C30 C 1.1678(8) 0.9266(8) -1.4891(8) 0.058(2) Uani 1 1 d .
H30A H 1.0974 0.9812 -1.4914 0.069 Uiso 1 1 calc R
C31 C 1.2498(10) 0.8788(9) -1.5875(7) 0.064(2) Uani 1 1 d .
H31A H 1.2422 0.9109 -1.6529 0.077 Uiso 1 1 calc R
C32 C 1.3325(11) 0.7938(10) -1.5879(9) 0.084(3) Uani 1 1 d .
H32A H 1.3767 0.7589 -1.6601 0.101 Uiso 1 1 calc R
N9 N 0.9910(10) 1.2152(17) -0.2478(9) 0.184(6) Uani 1 1 d .
C33 C 0.9300(15) 1.1298(13) -0.0936(9) 0.145(6) Uani 1 1 d .
H33A H 0.9779 1.0590 -0.0782 0.218 Uiso 1 1 calc R
H33B H 0.8352 1.0971 -0.1158 0.218 Uiso 1 1 calc R
H33C H 0.9396 1.2130 -0.0199 0.218 Uiso 1 1 calc R
N10 N 1.5067(9) -0.0297(10) -0.7432(8) 0.120(3) Uani 1 1 d .
C34 C 0.9921(15) 1.1639(14) -0.2050(11) 0.123(4) Uani 1 1 d .
C35 C 1.5848(14) 0.0266(13) -0.9338(13) 0.155(6) Uani 1 1 d .
H35A H 1.5705 -0.0465 -1.0146 0.233 Uiso 1 1 calc R
H35B H 1.6796 0.0608 -0.9165 0.233 Uiso 1 1 calc R
H35C H 1.5314 0.1015 -0.9322 0.233 Uiso 1 1 calc R
C36 C 1.5456(9) -0.0259(11) -0.8437(8) 0.077(2) Uani 1 1 d .
Cl1 Cl 0.0121(3) 0.9705(3) 0.1643(3) 0.0943(9) Uani 1 1 d .
Cl2 Cl 0.4985(3) 1.1824(3) 0.7982(3) 0.0835(8) Uani 1 1 d .
O5 O 0.0291(3) 1.1082(5) 0.1535(6) 0.187(4) Uani 1 1 d D
O6 O -0.1222(9) 0.9346(8) 0.0999(12) 0.346(9) Uani 1 1 d D
O7 O 0.1126(14) 0.9008(15) 0.1322(10) 0.326(7) Uani 1 1 d .
O8 O 0.0233(6) 1.0303(7) 0.3024(5) 0.1081(19) Uani 1 1 d .
O9 O 0.4091(13) 1.2000(14) 0.8860(14) 0.275(6) Uani 1 1 d .
O10 O 0.4951(11) 1.3192(8) 0.7984(8) 0.168(4) Uani 1 1 d .
O11 O 0.4684(9) 1.0841(9) 0.7078(15) 0.313(10) Uani 1 1 d .
O12 O 0.6344(7) 1.2109(11) 0.8344(9) 0.221(6) Uani 1 1 d .

loop_
_atom_site_aniso_label
_atom_site_aniso_U_11
_atom_site_aniso_U_22
_atom_site_aniso_U_33
_atom_site_aniso_U_23
_atom_site_aniso_U_13
_atom_site_aniso_U_12
Ag1 0.0535(4) 0.0667(3) 0.0574(3) 0.0337(2) 0.0116(2) 0.0152(3)
Ag2 0.0463(3) 0.0687(3) 0.0558(3) 0.0332(2) 0.0142(2) 0.0144(3)
O1 0.032(2) 0.101(3) 0.072(3) 0.049(3) 0.010(2) 0.019(2)
O2 0.029(2) 0.088(3) 0.055(2) 0.048(2) 0.0045(19) 0.012(2)
O3 0.0165(18) 0.102(3) 0.073(3) 0.046(3) 0.0059(18) 0.007(2)
O4 0.047(3) 0.104(4) 0.047(2) 0.051(3) -0.003(2) 0.002(3)
N1 0.036(2) 0.046(2) 0.050(3) 0.027(2) -0.001(2) 0.011(2)
N2 0.029(2) 0.051(2) 0.062(3) 0.033(2) -0.007(2) 0.004(2)
N3 0.030(2) 0.074(3) 0.030(2) 0.027(2) 0.0085(18) 0.011(2)
N4 0.047(3) 0.056(3) 0.032(2) 0.021(2) 0.001(2) -0.010(3)
N5 0.033(2) 0.055(3) 0.057(3) 0.031(2) 0.000(2) 0.004(2)
N6 0.021(2) 0.057(3) 0.058(3) 0.027(2) -0.0004(19) 0.0063(19)
N7 0.029(2) 0.075(3) 0.038(2) 0.038(2) 0.0004(19) 0.005(2)
N8 0.051(3) 0.051(3) 0.032(2) 0.026(2) 0.000(2) -0.002(3)
C1 0.054(3) 0.041(3) 0.039(3) 0.022(2) -0.002(2) 0.003(3)
C2 0.068(4) 0.071(4) 0.102(5) 0.065(4) -0.020(4) -0.002(3)
C3 0.055(4) 0.047(3) 0.098(5) 0.042(3) -0.005(3) 0.010(3)
C4 0.060(4) 0.067(4) 0.062(4) 0.020(4) 0.000(3) -0.011(4)
C5 0.019(2) 0.053(3) 0.048(3) 0.013(3) 0.003(2) -0.003(2)
C6 0.036(3) 0.051(3) 0.034(3) 0.015(2) -0.011(2) 0.014(3)
C7 0.050(3) 0.061(3) 0.043(3) 0.026(3) 0.007(2) 0.011(3)
C8 0.034(3) 0.066(4) 0.027(2) 0.017(2) 0.003(2) 0.009(3)
C9 0.038(3) 0.074(4) 0.060(4) 0.042(3) 0.006(3) 0.009(3)
C10 0.018(2) 0.102(5) 0.041(3) 0.039(3) 0.003(2) 0.014(3)
C11 0.037(3) 0.056(4) 0.039(3) 0.023(3) 0.019(2) -0.003(3)
C12 0.048(3) 0.033(3) 0.039(3) 0.024(2) -0.011(2) 0.000(2)
C13 0.031(3) 0.045(3) 0.073(4) 0.040(3) 0.013(3) 0.021(2)
C14 0.046(4) 0.071(4) 0.074(4) 0.051(3) -0.013(3) 0.000(3)
C15 0.055(4) 0.068(4) 0.047(3) 0.034(3) 0.001(3) 0.003(3)
C16 0.075(5) 0.091(6) 0.057(4) 0.046(4) -0.009(4) -0.017(5)
C17 0.045(3) 0.049(3) 0.038(3) 0.028(2) 0.000(2) 0.009(2)
C18 0.061(4) 0.060(3) 0.106(5) 0.057(4) -0.031(4) -0.015(3)
C19 0.049(4) 0.062(3) 0.095(5) 0.047(4) -0.012(3) 0.013(3)
C20 0.061(4) 0.062(4) 0.056(4) 0.021(3) 0.013(3) -0.004(3)
C21 0.029(3) 0.060(3) 0.037(3) 0.022(3) 0.004(2) 0.005(3)
C22 0.021(3) 0.076(4) 0.056(3) 0.039(3) -0.005(2) 0.010(3)
C23 0.042(3) 0.203(7) 0.095(4) 0.119(4) 0.011(3) 0.001(4)
C24 0.038(3) 0.086(4) 0.045(3) 0.038(3) 0.006(2) 0.010(3)
C25 0.046(4) 0.079(4) 0.035(3) 0.028(3) -0.001(2) 0.002(3)
C26 0.028(3) 0.094(4) 0.052(3) 0.036(3) -0.014(2) -0.002(3)
C27 0.042(4) 0.060(4) 0.032(3) 0.019(3) 0.007(3) -0.003(3)
C28 0.033(3) 0.038(3) 0.052(3) 0.029(3) -0.012(3) -0.007(3)
C29 0.029(3) 0.046(3) 0.087(5) 0.043(3) 0.000(3) 0.013(3)
C30 0.043(3) 0.055(3) 0.089(5) 0.049(3) -0.018(3) -0.002(3)
C31 0.083(5) 0.076(5) 0.052(3) 0.048(3) -0.005(3) 0.005(4)
C32 0.104(7) 0.096(6) 0.063(5) 0.052(4) -0.016(5) -0.025(6)
N9 0.092(5) 0.387(15) 0.102(6) 0.107(8) 0.024(5) 0.103(7)
C33 0.210(14) 0.148(10) 0.065(5) 0.020(6) 0.015(7) 0.024(10)
N10 0.105(5) 0.193(7) 0.125(5) 0.116(5) 0.060(4) 0.064(5)
C34 0.154(10) 0.154(8) 0.093(7) 0.083(6) -0.018(6) 0.045(7)
C35 0.158(12) 0.159(9) 0.198(12) 0.139(9) -0.031(9) -0.021(9)
C36 0.068(4) 0.113(6) 0.060(4) 0.040(4) 0.008(3) 0.021(4)
Cl1 0.0976(18) 0.0987(15) 0.0947(16) 0.0457(14) -0.0090(14) 0.0210(14)
Cl2 0.0755(15) 0.0880(15) 0.0978(17) 0.0499(13) 0.0014(12) -0.0042(13)
O5 0.334(12) 0.138(5) 0.118(5) 0.094(4) -0.002(6) -0.020(6)
O6 0.434(18) 0.187(10) 0.370(16) 0.111(10) -0.273(15) -0.063(12)
O7 0.429(12) 0.410(13) 0.160(8) 0.064(8) 0.082(9) 0.361(10)
O8 0.102(4) 0.170(5) 0.073(3) 0.062(3) 0.008(2) 0.051(4)
O9 0.297(11) 0.256(11) 0.367(14) 0.173(10) 0.244(10) 0.148(9)
O10 0.261(10) 0.095(4) 0.139(6) 0.044(4) -0.033(6) -0.012(5)
O11 0.115(6) 0.122(6) 0.48(2) -0.155(9) 0.050(9) -0.026(5)
O12 0.076(4) 0.268(11) 0.184(8) -0.076(7) -0.042(4) 0.044(5)

loop_
_atom_type_symbol
_atom_type_description
_atom_type_scat_dispersion_real
_atom_type_scat_dispersion_imag
_atom_type_scat_source
C C 0.0033 0.0016 'International Tables Vol C Tables 4.2.6.8 and 6.1.1.4'
H H 0.0000 0.0000 'International Tables Vol C Tables 4.2.6.8 and 6.1.1.4'
N N 0.0061 0.0033 'International Tables Vol C Tables 4.2.6.8 and 6.1.1.4'
O O 0.0106 0.0060 'International Tables Vol C Tables 4.2.6.8 and 6.1.1.4'
Cl Cl 0.1484 0.1585 'International Tables Vol C Tables 4.2.6.8 and 6.1.1.4'
Ag Ag -0.8971 1.1015 'International Tables Vol C Tables 4.2.6.8 and 6.1.1.4'

loop_
_geom_angle_atom_site_label_1
_geom_angle_atom_site_label_2
_geom_angle_atom_site_label_3
_geom_angle
_geom_angle_site_symmetry_1
_geom_angle_site_symmetry_3
N8 Ag1 N1 178.5(2) 1_457 .
N4 Ag2 N5 178.8(2) . .
C1 N1 C5 121.7(6) . .
C1 N1 Ag1 118.7(4) . .
C5 N1 Ag1 119.6(4) . .
C6 N2 C5 128.0(5) . .
C11 N3 C12 123.9(6) . .
C12 N4 C16 113.7(7) . .
C12 N4 Ag2 125.4(5) . .
C16 N4 Ag2 120.5(5) . .
C17 N5 C21 121.7(6) . .
C17 N5 Ag2 118.2(4) . .
C21 N5 Ag2 119.9(5) . .
C22 N6 C21 128.8(5) . .
C27 N7 C28 120.3(6) . .
C28 N8 C32 111.4(7) . .
C28 N8 Ag1 124.0(5) . 1_653
C32 N8 Ag1 123.9(6) . 1_653
N1 C1 C2 120.3(6) . .
C3 C2 C1 115.1(8) . .
C4 C3 C2 121.5(8) . .
C3 C4 C5 125.5(8) . .
C4 C5 N2 127.0(7) . .
C4 C5 N1 115.2(7) . .
N2 C5 N1 117.7(6) . .
O1 C6 N2 123.3(6) . .
O1 C6 C7 122.4(6) . .
N2 C6 C7 114.2(5) . .
C6 C7 C8 114.4(5) . .
C9 C8 C7 111.6(4) . .
C10 C9 C8 111.5(5) . .
C9 C10 C11 114.4(5) . .
O2 C11 N3 121.9(7) . .
O2 C11 C10 126.0(6) . .
N3 C11 C10 111.9(6) . .
N4 C12 C13 128.1(6) . .
N4 C12 N3 111.7(6) . .
C13 C12 N3 119.9(6) . .
C12 C13 C14 114.4(6) . .
C15 C14 C13 116.0(7) . .
C16 C15 C14 122.8(8) . .
C15 C16 N4 124.4(9) . .
N5 C17 C18 119.0(6) . .
C19 C18 C17 116.3(8) . .
C20 C19 C18 122.5(8) . .
C19 C20 C21 123.4(8) . .
N6 C21 C20 126.2(6) . .
N6 C21 N5 117.3(6) . .
C20 C21 N5 116.3(7) . .
O3 C22 N6 120.3(7) . .
O3 C22 C23 125.6(7) . .
N6 C22 C23 114.1(5) . .
C22 C23 C24 114.2(6) . .
C25 C24 C23 114.7(5) . .
C26 C25 C24 113.3(5) . .
C25 C26 C27 116.2(5) . .
O4 C27 N7 123.8(7) . .
O4 C27 C26 121.7(6) . .
N7 C27 C26 114.4(6) . .
N8 C28 C29 128.0(7) . .
N8 C28 N7 112.3(6) . .
C29 C28 N7 119.3(7) . .
C28 C29 C30 114.6(7) . .
C31 C30 C29 116.5(7) . .
C32 C31 C30 120.2(8) . .
C31 C32 N8 128.7(9) . .
N9 C34 C33 146.2(18) . .
N10 C36 C35 160.5(12) . .
O7 Cl1 O6 125.1(8) . .
O7 Cl1 O5 113.2(9) . .
O6 Cl1 O5 94.3(4) . .
O7 Cl1 O8 107.3(6) . .
O6 Cl1 O8 117.9(7) . .
O5 Cl1 O8 93.4(4) . .
O11 Cl2 O9 113.7(9) . .
O11 Cl2 O12 115.4(6) . .
O9 Cl2 O12 119.1(9) . .
O11 Cl2 O10 121.6(10) . .
O9 Cl2 O10 94.2(7) . .
O12 Cl2 O10 89.2(6) . .

loop_
_geom_bond_atom_site_label_1
_geom_bond_atom_site_label_2
_geom_bond_distance
_geom_bond_site_symmetry_2
Ag1 N8 2.101(6) 1_457
Ag1 N1 2.170(5) .
Ag2 N4 2.084(6) .
Ag2 N5 2.154(6) .
O1 C6 1.251(7) .
O2 C11 1.195(8) .
O3 C22 1.246(7) .
O4 C27 1.197(8) .
N1 C1 1.271(9) .
N1 C5 1.380(8) .
N2 C6 1.306(9) .
N2 C5 1.331(9) .
N3 C11 1.403(7) .
N3 C12 1.472(8) .
N4 C12 1.303(9) .
N4 C16 1.448(11) .
N5 C17 1.291(9) .
N5 C21 1.378(8) .
N6 C22 1.296(9) .
N6 C21 1.341(9) .
N7 C27 1.397(9) .
N7 C28 1.470(8) .
N8 C28 1.289(9) .
N8 C32 1.455(11) .
N8 Ag1 2.101(6) 1_653
C1 C2 1.475(10) .
C2 C3 1.304(12) .
C3 C4 1.291(12) .
C4 C5 1.327(11) .
C6 C7 1.515(9) .
C7 C8 1.593(9) .
C8 C9 1.528(5) .
C9 C10 1.418(10) .
C10 C11 1.500(10) .
C12 C13 1.427(8) .
C13 C14 1.467(11) .
C14 C15 1.428(11) .
C15 C16 1.261(13) .
C17 C18 1.448(10) .
C18 C19 1.319(13) .
C19 C20 1.276(12) .
C20 C21 1.343(11) .
C22 C23 1.535(10) .
C23 C24 1.539(11) .
C24 C25 1.493(5) .
C25 C26 1.420(11) .
C26 C27 1.505(10) .
C28 C29 1.416(9) .
C29 C30 1.489(11) .
C30 C31 1.397(12) .
C31 C32 1.237(14) .
N9 C34 0.846(18) .
C33 C34 1.595(19) .
N10 C36 1.258(12) .
C35 C36 1.397(16) .
Cl1 O7 1.261(10) .
Cl1 O6 1.438(8) .
Cl1 O5 1.467(6) .
Cl1 O8 1.484(6) .
Cl2 O11 1.168(9) .
Cl2 O9 1.355(11) .
Cl2 O12 1.362(7) .
Cl2 O10 1.412(8) .
